data_4337813
loop_
_publ_author_name
'Maxim, Catalin'
'Branzea, Diana G.'
'Tiseanu, Carmen'
'Rouzi\`eres, Mathieu'
'Cl\'erac, Rodolphe'
'Andruh, Marius'
'Avarvari, Narcis'

_publ_section_title
;
 Cyanomethylene-bis(phosphonate)-Based Lanthanide Complexes: Structural,
 Photophysical, and Magnetic Investigations.
;
_journal_issue 5
_journal_name_full 'Inorganic chemistry'
_journal_page_first 2708
_journal_page_last 2717
_journal_paper_doi 10.1021/ic403104y
_journal_volume 53
_journal_year 2014
_chemical_formula_sum 'C36 H60 N3 O27 P6 Sm'
_chemical_formula_weight 1303.04
_chemical_name_systematic
;
 ?
;
_space_group_IT_number 7
_symmetry_cell_setting monoclinic
_symmetry_space_group_name_Hall 'P -2yac'
_symmetry_space_group_name_H-M 'P 1 n 1'
_atom_sites_solution_hydrogens geom
_atom_sites_solution_primary direct
_atom_sites_solution_secondary difmap
_audit_creation_method SHELXL-97
_cell_angle_alpha 90.00
_cell_angle_beta 91.818(8)
_cell_angle_gamma 90.00
_cell_formula_units_Z 2
_cell_length_a 11.1318(7)
_cell_length_b 11.8742(9)
_cell_length_c 22.8997(14)
_cell_measurement_reflns_used 7998
_cell_measurement_temperature 293(2)
_cell_measurement_theta_max 26.5
_cell_measurement_theta_min 1.65
_cell_volume 3025.4(4)
_computing_cell_refinement 'SELECT, CELL [STOE-IPDS]'
_computing_data_collection 'EXPOSE [STOE-IPDS]'
_computing_data_reduction 'INTEGRATE [STOE-IPDS]'
_computing_structure_refinement 'SHELXL-97 (Sheldrick, 1997)'
_computing_structure_solution 'SHELXS-97 (Sheldrick, 1990)'
_diffrn_ambient_temperature 293(2)
_diffrn_measured_fraction_theta_full 0.990
_diffrn_measured_fraction_theta_max 0.990
_diffrn_measurement_device_type Stoe-IPDS
_diffrn_measurement_method 'rotation, phi. incr. = 1'
_diffrn_radiation_monochromator graphite
_diffrn_radiation_source 'fine-focus sealed tube'
_diffrn_radiation_type MoK\a
_diffrn_radiation_wavelength 0.71073
_diffrn_reflns_av_R_equivalents 0.0461
_diffrn_reflns_av_sigmaI/netI 0.0433
_diffrn_reflns_limit_h_max 13
_diffrn_reflns_limit_h_min -13
_diffrn_reflns_limit_k_max 14
_diffrn_reflns_limit_k_min -14
_diffrn_reflns_limit_l_max 27
_diffrn_reflns_limit_l_min -27
_diffrn_reflns_number 23383
_diffrn_reflns_theta_full 25.75
_diffrn_reflns_theta_max 25.75
_diffrn_reflns_theta_min 2.47
_exptl_absorpt_coefficient_mu 1.206
_exptl_absorpt_correction_T_max 0.89
_exptl_absorpt_correction_T_min 0.65
_exptl_absorpt_correction_type multi-scan
_exptl_absorpt_process_details wingx
_exptl_crystal_colour colorless
_exptl_crystal_density_diffrn 1.430
_exptl_crystal_density_meas ?
_exptl_crystal_density_method 'not measured'
_exptl_crystal_description prism
_exptl_crystal_F_000 1330
_exptl_crystal_size_max 0.8
_exptl_crystal_size_mid 0.5
_exptl_crystal_size_min 0.15
_refine_diff_density_max 0.647
_refine_diff_density_min -0.631
_refine_diff_density_rms 0.064
_refine_ls_abs_structure_details 'Flack H D (1983), Acta Cryst. A39, 876-881'
_refine_ls_abs_structure_Flack -0.026(6)
_refine_ls_extinction_method none
_refine_ls_goodness_of_fit_ref 0.976
_refine_ls_hydrogen_treatment constr
_refine_ls_matrix_type full
_refine_ls_number_parameters 658
_refine_ls_number_reflns 11099
_refine_ls_number_restraints 2
_refine_ls_restrained_S_all 0.976
_refine_ls_R_factor_all 0.0377
_refine_ls_R_factor_gt 0.0330
_refine_ls_shift/su_max 0.001
_refine_ls_shift/su_mean 0.000
_refine_ls_structure_factor_coef Fsqd
_refine_ls_weighting_details 'calc w=1/[\s^2^(Fo^2^)+(0.0595P)^2^+0.0000P] where P=(Fo^2^+2Fc^2^)/3'
_refine_ls_weighting_scheme calc
_refine_ls_wR_factor_gt 0.0820
_refine_ls_wR_factor_ref 0.0840
_reflns_number_gt 10053
_reflns_number_total 11099
_reflns_threshold_expression >2sigma(I)
_cod_data_source_file ic403104y_si_002.cif
_cod_data_source_block 4
_cod_depositor_comments
;
The following automatic conversions were performed:

'_symmetry_cell_setting' value 'Monoclinic' changed to 'monoclinic'
according to
/usr/data/users/saulius/crontab/automatic-downloads/current/ACS/lib/dictionaries/cif_core.dic
dictionary named 'cif_core.dic' version 2.4.2 from 2011-04-26.

Automatic conversion script
Id: cif_fix_values 2281 2013-09-26 08:29:07Z andrius 

The following automatic conversions were performed:

'_exptl_crystal_density_meas' value 'not measured' was changed to '?'
- the value is perceived as not measured.

Automatic conversion script
Id: cif_fix_values 3008 2015-01-20 13:52:24Z robertas 
;
_cod_original_sg_symbol_H-M Pn
_cod_database_code 4337813

loop_
_symmetry_equiv_pos_as_xyz
'x, y, z'
'x+1/2, -y, z+1/2'

loop_
_atom_site_label
_atom_site_type_symbol
_atom_site_fract_x
_atom_site_fract_y
_atom_site_fract_z
_atom_site_U_iso_or_equiv
_atom_site_adp_type
_atom_site_occupancy
_atom_site_symmetry_multiplicity
_atom_site_calc_flag
_atom_site_refinement_flags
C1A C 0.8060(4) 0.6772(4) 0.7698(2) 0.0447(11) Uani 1 1 d .
C1B C 0.3937(5) 0.6308(4) 0.9625(2) 0.0458(11) Uani 1 1 d .
C1C C 1.0417(5) 0.2226(5) 0.8327(2) 0.0559(13) Uani 1 1 d .
H1C1 H 1.0055 0.2631 0.7998 0.067 Uiso 1 1 calc R
H1C2 H 1.0841 0.1581 0.8174 0.067 Uiso 1 1 calc R
C2A C 0.7028(5) 0.4902(5) 0.6332(2) 0.0514(13) Uani 1 1 d .
H2A1 H 0.6564 0.4284 0.6486 0.062 Uiso 1 1 calc R
H2A2 H 0.7544 0.4602 0.6036 0.062 Uiso 1 1 calc R
C2B C 0.3116(5) 0.6901(5) 0.9974(2) 0.0531(12) Uani 1 1 d .
C2C C 0.7979(4) 0.2163(4) 0.9580(2) 0.0469(10) Uani 1 1 d .
C3A C 0.5415(5) 0.6265(6) 0.6517(3) 0.0532(14) Uani 1 1 d .
H3A1 H 0.4896 0.6843 0.6348 0.064 Uiso 1 1 calc R
H3A2 H 0.4907 0.5677 0.6669 0.064 Uiso 1 1 calc R
C3B C 0.2262(5) 0.6940(6) 0.8096(2) 0.0595(15) Uani 1 1 d .
H3B1 H 0.1405 0.7064 0.8036 0.071 Uiso 1 1 calc R
H3B2 H 0.2497 0.6340 0.7836 0.071 Uiso 1 1 calc R
C3C C 1.0639(6) 0.3948(5) 0.8909(3) 0.0641(14) Uani 1 1 d .
H3C1 H 1.1205 0.4410 0.9133 0.077 Uiso 1 1 calc R
H3C2 H 1.0286 0.4411 0.8600 0.077 Uiso 1 1 calc R
C4A C 0.6167(6) 0.5784(5) 0.6052(3) 0.0478(15) Uani 1 1 d .
C4B C 0.2923(6) 0.7998(6) 0.7943(3) 0.0617(16) Uani 1 1 d .
C4C C 1.1297(4) 0.2980(5) 0.8644(3) 0.0570(14) Uani 1 1 d .
C5A C 0.7769(5) 0.8204(5) 0.9277(3) 0.0588(14) Uani 1 1 d .
H5A1 H 0.7334 0.7645 0.9495 0.071 Uiso 1 1 calc R
H5A2 H 0.7442 0.8939 0.9367 0.071 Uiso 1 1 calc R
C5B C 0.6745(6) 0.6093(7) 1.0759(3) 0.0641(18) Uani 1 1 d .
H5B1 H 0.7204 0.6710 1.0931 0.077 Uiso 1 1 calc R
H5B2 H 0.7304 0.5568 1.0590 0.077 Uiso 1 1 calc R
C5C C 0.8645(5) 0.1766(5) 1.0069(2) 0.0561(12) Uani 1 1 d .
C6A C 0.5372(7) 0.5145(8) 0.5611(3) 0.077(2) Uani 1 1 d .
H6A1 H 0.5860 0.4835 0.5312 0.115 Uiso 1 1 calc R
H6A2 H 0.4791 0.5651 0.5437 0.115 Uiso 1 1 calc R
H6A3 H 0.4965 0.4546 0.5805 0.115 Uiso 1 1 calc R
C6B C 0.4248(6) 0.7864(5) 0.8084(3) 0.0624(15) Uani 1 1 d .
H6B1 H 0.4574 0.7282 0.7838 0.075 Uiso 1 1 calc R
H6B2 H 0.4659 0.8564 0.8002 0.075 Uiso 1 1 calc R
C6C C 0.4899(6) 0.1738(5) 1.0372(3) 0.0726(17) Uani 1 1 d .
H6C1 H 0.4265 0.2143 1.0161 0.087 Uiso 1 1 calc R
H6C2 H 0.4806 0.1872 1.0786 0.087 Uiso 1 1 calc R
C7A C 0.9078(5) 0.8170(4) 0.9463(2) 0.0506(13) Uani 1 1 d .
C7B C 0.2427(9) 0.9015(7) 0.8273(4) 0.098(3) Uani 1 1 d .
H7B1 H 0.2506 0.8883 0.8686 0.146 Uiso 1 1 calc R
H7B2 H 0.1594 0.9119 0.8165 0.146 Uiso 1 1 calc R
H7B3 H 0.2870 0.9678 0.8175 0.146 Uiso 1 1 calc R
C7C C 0.4966(6) 0.0288(5) 0.9612(3) 0.0732(18) Uani 1 1 d .
H7C1 H 0.4885 -0.0508 0.9524 0.088 Uiso 1 1 calc R
H7C2 H 0.4358 0.0691 0.9381 0.088 Uiso 1 1 calc R
C8A C 0.6890(7) 0.6686(6) 0.5754(3) 0.0706(19) Uani 1 1 d .
H8A1 H 0.7392 0.6342 0.5471 0.106 Uiso 1 1 calc R
H8A2 H 0.7383 0.7076 0.6040 0.106 Uiso 1 1 calc R
H8A3 H 0.6353 0.7210 0.5562 0.106 Uiso 1 1 calc R
C8B C 0.5330(6) 0.4556(5) 1.0952(2) 0.0512(13) Uani 1 1 d .
H8B1 H 0.5879 0.3999 1.0802 0.061 Uiso 1 1 calc R
H8B2 H 0.4857 0.4195 1.1247 0.061 Uiso 1 1 calc R
C8C C 0.4766(7) 0.0478(5) 1.0248(4) 0.079(2) Uani 1 1 d .
C9A C 0.9597(5) 0.7038(5) 0.9301(2) 0.0544(14) Uani 1 1 d .
H9A1 H 1.0451 0.7029 0.9400 0.065 Uiso 1 1 calc R
H9A2 H 0.9217 0.6451 0.9525 0.065 Uiso 1 1 calc R
C9B C 0.6045(6) 0.5502(5) 1.1229(3) 0.0515(15) Uani 1 1 d .
C9C C 0.5673(10) -0.0185(8) 1.0627(5) 0.123(4) Uani 1 1 d .
H9C1 H 0.5581 -0.0975 1.0549 0.184 Uiso 1 1 calc R
H9C2 H 0.5536 -0.0041 1.1032 0.184 Uiso 1 1 calc R
H9C3 H 0.6474 0.0045 1.0537 0.184 Uiso 1 1 calc R
C10A C 0.9169(7) 0.8286(7) 1.0130(3) 0.079(2) Uani 1 1 d .
H10A H 0.9999 0.8276 1.0258 0.119 Uiso 1 1 calc R
H10B H 0.8754 0.7671 1.0307 0.119 Uiso 1 1 calc R
H10C H 0.8810 0.8985 1.0244 0.119 Uiso 1 1 calc R
C10B C 0.5224(7) 0.6337(6) 1.1537(3) 0.0723(19) Uani 1 1 d .
H10D H 0.4636 0.6628 1.1260 0.109 Uiso 1 1 calc R
H10E H 0.5697 0.6946 1.1696 0.109 Uiso 1 1 calc R
H10F H 0.4824 0.5958 1.1846 0.109 Uiso 1 1 calc R
C10C C 1.2120(7) 0.3475(8) 0.8175(4) 0.103(3) Uani 1 1 d .
H10G H 1.2714 0.3953 0.8360 0.154 Uiso 1 1 calc R
H10H H 1.1644 0.3906 0.7899 0.154 Uiso 1 1 calc R
H10I H 1.2510 0.2872 0.7976 0.154 Uiso 1 1 calc R
C11A C 0.8786(5) 0.7544(5) 0.7405(2) 0.0594(14) Uani 1 1 d .
C11B C 0.6962(8) 0.4968(10) 1.1659(3) 0.094(3) Uani 1 1 d .
H11D H 0.7445 0.5548 1.1840 0.141 Uiso 1 1 calc R
H11E H 0.7468 0.4460 1.1453 0.141 Uiso 1 1 calc R
H11F H 0.6546 0.4562 1.1954 0.141 Uiso 1 1 calc R
C11C C 1.1991(7) 0.2325(9) 0.9112(4) 0.106(3) Uani 1 1 d .
H11A H 1.2554 0.2817 0.9311 0.160 Uiso 1 1 calc R
H11B H 1.2417 0.1718 0.8935 0.160 Uiso 1 1 calc R
H11C H 1.1443 0.2026 0.9388 0.160 Uiso 1 1 calc R
C12A C 0.9756(10) 0.9125(7) 0.9188(4) 0.106(3) Uani 1 1 d .
H12A H 1.0590 0.9079 0.9304 0.159 Uiso 1 1 calc R
H12B H 0.9434 0.9831 0.9315 0.159 Uiso 1 1 calc R
H12C H 0.9674 0.9072 0.8770 0.159 Uiso 1 1 calc R
C12B C 0.2766(8) 0.8175(7) 0.7280(3) 0.088(2) Uani 1 1 d .
H12D H 0.3164 0.8856 0.7170 0.132 Uiso 1 1 calc R
H12E H 0.1925 0.8229 0.7176 0.132 Uiso 1 1 calc R
H12F H 0.3109 0.7549 0.7079 0.132 Uiso 1 1 calc R
C12C C 0.3479(9) 0.0151(9) 1.0381(6) 0.150(5) Uani 1 1 d .
H12G H 0.2930 0.0612 1.0155 0.226 Uiso 1 1 calc R
H12H H 0.3347 0.0263 1.0789 0.226 Uiso 1 1 calc R
H12I H 0.3350 -0.0626 1.0284 0.226 Uiso 1 1 calc R
Sm Sm 0.611109(13) 0.435983(15) 0.860454(10) 0.03339(6) Uani 1 1 d .
N1A N 0.9378(7) 0.8143(7) 0.7165(3) 0.104(2) Uani 1 1 d .
N1B N 0.2457(5) 0.7349(5) 1.0264(2) 0.0725(14) Uani 1 1 d .
N1C N 0.9199(6) 0.1444(6) 1.0465(3) 0.0838(18) Uani 1 1 d .
O1 O 0.5182(4) 0.3072(3) 0.79310(16) 0.0661(10) Uani 1 1 d .
O1A O 0.7366(4) 0.5895(3) 0.87239(17) 0.0591(11) Uani 1 1 d .
O1B O 0.4391(3) 0.5467(3) 0.85703(15) 0.0446(8) Uani 1 1 d .
O1C O 0.7915(3) 0.3340(4) 0.85759(16) 0.0587(10) Uani 1 1 d .
O1E O 0.5775(3) 0.2660(3) 0.91210(15) 0.0498(8) Uani 1 1 d .
O2A O 0.6442(4) 0.5085(4) 0.76633(16) 0.0528(10) Uani 1 1 d .
O2B O 0.4456(3) 0.7565(3) 0.86964(16) 0.0517(9) Uani 1 1 d .
O2C O 0.9693(3) 0.3566(3) 0.92899(16) 0.0537(8) Uani 1 1 d .
O2E O 0.6170(3) 0.0678(3) 0.94507(18) 0.0543(8) Uani 1 1 d .
O3A O 0.7600(3) 0.7985(3) 0.86536(17) 0.0551(9) Uani 1 1 d .
O3B O 0.5819(3) 0.4914(4) 0.95784(15) 0.0485(9) Uani 1 1 d .
O3C O 0.9474(3) 0.1835(3) 0.87047(15) 0.0503(8) Uani 1 1 d .
O3E O 0.6051(3) 0.2169(3) 1.02023(16) 0.0586(9) Uani 1 1 d .
O4A O 0.9418(3) 0.6802(3) 0.86787(16) 0.0525(9) Uani 1 1 d .
O4B O 0.5915(4) 0.6527(4) 1.03006(16) 0.0542(10) Uani 1 1 d .
O5A O 0.7768(3) 0.5407(3) 0.68042(14) 0.0405(7) Uani 1 1 d .
O5B O 0.2499(3) 0.6587(3) 0.87003(15) 0.0477(8) Uani 1 1 d .
O6A O 0.6129(3) 0.6750(3) 0.69965(15) 0.0481(9) Uani 1 1 d .
O6B O 0.4542(3) 0.4935(3) 1.04834(14) 0.0434(8) Uani 1 1 d .
P1A P 0.80668(11) 0.68031(11) 0.84521(5) 0.0389(3) Uani 1 1 d .
P1B P 0.38573(11) 0.64316(11) 0.88842(5) 0.0384(3) Uani 1 1 d .
P1C P 0.87186(10) 0.27657(10) 0.90148(5) 0.0412(2) Uani 1 1 d .
P1E P 0.64519(11) 0.19727(10) 0.95600(5) 0.0432(3) Uani 1 1 d .
P2A P 0.70657(12) 0.59442(13) 0.73165(6) 0.0375(3) Uani 1 1 d .
P2B P 0.51014(13) 0.56198(11) 0.99707(6) 0.0386(3) Uani 1 1 d .
O1W O 0.508(2) 0.0838(8) 0.8064(6) 0.355(14) Uani 1 1 d .
O2W O 0.7956(6) 0.1731(8) 0.7359(3) 0.141(3) Uani 1 1 d .
O3W O 0.6444(4) 0.1869(4) 0.63266(19) 0.0782(12) Uani 1 1 d .
O5W O 0.6574(11) -0.0472(10) 0.7444(9) 0.288(10) Uani 1 1 d .
O4W O 0.4439(5) 0.3020(5) 0.6782(2) 0.0888(14) Uani 1 1 d .
O6W O 0.2737(7) 0.1250(7) 0.6835(5) 0.145(3) Uani 1 1 d .
O7W O 0.0323(6) 0.0523(5) 0.7144(3) 0.1028(17) Uani 1 1 d .
O8W O 0.4936(7) 0.9957(6) 0.6430(3) 0.130(3) Uani 1 1 d .

loop_
_atom_site_aniso_label
_atom_site_aniso_U_11
_atom_site_aniso_U_22
_atom_site_aniso_U_33
_atom_site_aniso_U_23
_atom_site_aniso_U_13
_atom_site_aniso_U_12
C1A 0.043(2) 0.047(3) 0.044(3) 0.003(2) 0.003(2) -0.012(2)
C1B 0.051(3) 0.051(3) 0.036(2) -0.007(2) 0.008(2) 0.009(2)
C1C 0.046(3) 0.074(4) 0.048(3) -0.010(3) 0.009(2) 0.008(3)
C2A 0.051(3) 0.058(3) 0.045(3) -0.001(2) 0.007(2) 0.005(3)
C2B 0.059(3) 0.056(3) 0.045(3) 0.000(2) 0.002(2) 0.015(3)
C2C 0.049(3) 0.045(2) 0.047(2) 0.0095(19) 0.006(2) 0.004(2)
C3A 0.039(3) 0.076(4) 0.045(3) 0.004(3) 0.001(2) 0.010(3)
C3B 0.045(3) 0.088(4) 0.045(3) 0.010(3) 0.000(2) 0.015(3)
C3C 0.060(3) 0.065(3) 0.068(4) -0.012(3) 0.019(3) -0.021(3)
C4A 0.049(3) 0.060(3) 0.035(3) 0.008(2) -0.005(2) 0.001(2)
C4B 0.067(4) 0.073(4) 0.046(3) 0.019(3) 0.012(3) 0.022(3)
C4C 0.031(3) 0.087(3) 0.053(3) -0.014(3) 0.007(2) -0.001(2)
C5A 0.057(3) 0.063(3) 0.057(3) -0.017(3) 0.006(3) 0.014(3)
C5B 0.052(4) 0.093(5) 0.047(3) 0.014(3) -0.015(3) -0.014(3)
C5C 0.057(3) 0.057(3) 0.055(3) 0.009(2) 0.002(2) -0.007(2)
C6A 0.076(5) 0.099(5) 0.053(4) -0.002(3) -0.018(3) -0.001(4)
C6B 0.067(4) 0.056(3) 0.065(4) 0.013(3) 0.021(3) 0.010(3)
C6C 0.071(4) 0.058(3) 0.091(4) 0.008(3) 0.043(3) 0.002(3)
C7A 0.062(3) 0.044(3) 0.047(3) -0.014(2) 0.006(2) -0.008(2)
C7B 0.123(7) 0.081(5) 0.090(6) 0.003(4) 0.024(5) 0.057(5)
C7C 0.061(4) 0.040(3) 0.119(6) 0.006(3) 0.011(4) -0.011(2)
C8A 0.078(4) 0.085(5) 0.050(3) 0.029(3) 0.017(3) 0.003(3)
C8B 0.057(3) 0.062(3) 0.035(2) 0.004(2) 0.007(2) 0.002(3)
C8C 0.078(4) 0.053(3) 0.110(6) 0.021(3) 0.043(4) -0.006(3)
C9A 0.049(3) 0.071(3) 0.043(3) -0.016(2) -0.010(2) 0.012(3)
C9B 0.048(3) 0.070(4) 0.036(3) 0.006(2) 0.005(2) -0.010(3)
C9C 0.159(9) 0.086(5) 0.126(8) 0.058(6) 0.049(6) 0.021(6)
C10A 0.096(5) 0.089(5) 0.053(4) -0.024(3) 0.000(3) -0.007(4)
C10B 0.079(4) 0.087(5) 0.051(3) -0.018(3) 0.005(3) -0.017(4)
C10C 0.072(5) 0.137(8) 0.103(6) -0.034(5) 0.043(4) -0.044(5)
C11A 0.063(3) 0.061(3) 0.054(3) 0.006(3) 0.000(3) -0.020(3)
C11B 0.077(5) 0.150(8) 0.052(4) 0.027(5) -0.026(4) -0.008(5)
C11C 0.067(4) 0.165(9) 0.086(5) -0.025(6) -0.022(4) 0.044(5)
C12A 0.146(8) 0.082(5) 0.092(6) -0.011(4) 0.028(6) -0.061(5)
C12B 0.100(5) 0.101(5) 0.063(4) 0.032(4) 0.007(4) 0.028(4)
C12C 0.112(7) 0.100(7) 0.245(14) 0.019(8) 0.097(8) -0.038(6)
Sm 0.03328(9) 0.03505(9) 0.03213(9) 0.00199(11) 0.00560(6) 0.00062(11)
N1A 0.107(5) 0.118(5) 0.087(4) 0.031(4) 0.006(4) -0.060(4)
N1B 0.080(3) 0.081(3) 0.058(3) -0.014(3) 0.020(3) 0.025(3)
N1C 0.084(4) 0.092(4) 0.074(3) 0.023(3) -0.022(3) -0.004(3)
O1 0.084(3) 0.060(2) 0.055(2) -0.0162(17) 0.0019(19) -0.024(2)
O1A 0.083(3) 0.058(2) 0.0369(18) -0.0022(16) 0.0033(19) -0.038(2)
O1B 0.0436(19) 0.051(2) 0.0384(18) -0.0049(14) -0.0042(15) 0.0162(15)
O1C 0.0372(17) 0.080(3) 0.059(2) 0.0256(19) 0.0119(15) 0.0119(17)
O1E 0.0482(18) 0.0425(17) 0.0591(19) 0.0186(15) 0.0073(15) -0.0041(14)
O2A 0.060(2) 0.067(3) 0.0322(18) 0.0036(17) 0.0033(17) -0.026(2)
O2B 0.053(2) 0.048(2) 0.055(2) 0.0060(16) 0.0055(16) -0.0033(16)
O2C 0.049(2) 0.053(2) 0.059(2) -0.0122(16) 0.0155(16) -0.0058(16)
O2E 0.058(2) 0.0365(17) 0.069(2) 0.0045(15) 0.0136(17) -0.0003(14)
O3A 0.056(2) 0.052(2) 0.057(2) -0.0060(17) -0.0041(17) 0.0160(17)
O3B 0.050(2) 0.069(2) 0.0268(16) 0.0037(16) 0.0045(15) 0.0179(18)
O3C 0.0474(18) 0.0434(17) 0.061(2) -0.0076(15) 0.0115(15) 0.0005(14)
O3E 0.067(2) 0.051(2) 0.059(2) 0.0032(16) 0.0269(18) -0.0048(17)
O4A 0.046(2) 0.061(2) 0.050(2) -0.0181(16) -0.0048(17) 0.0128(16)
O4B 0.059(2) 0.063(2) 0.0406(19) 0.0085(16) -0.0019(17) -0.0203(18)
O5A 0.0368(16) 0.0507(19) 0.0341(16) -0.0035(13) 0.0029(13) 0.0044(13)
O5B 0.0356(16) 0.065(2) 0.0430(18) 0.0104(16) 0.0038(14) 0.0080(15)
O6A 0.0431(19) 0.061(2) 0.0399(18) -0.0038(15) 0.0040(15) 0.0110(17)
O6B 0.0440(17) 0.055(2) 0.0309(15) 0.0034(14) 0.0035(13) -0.0102(16)
P1A 0.0400(6) 0.0395(6) 0.0371(6) -0.0019(5) 0.0004(5) -0.0045(5)
P1B 0.0347(6) 0.0442(6) 0.0363(6) -0.0007(5) 0.0013(5) 0.0064(5)
P1C 0.0355(5) 0.0433(6) 0.0452(6) 0.0030(5) 0.0067(5) 0.0022(5)
P1E 0.0453(6) 0.0354(6) 0.0496(6) 0.0058(5) 0.0122(5) 0.0011(5)
P2A 0.0370(7) 0.0457(6) 0.0303(6) 0.0018(5) 0.0065(5) -0.0028(6)
P2B 0.0377(7) 0.0486(7) 0.0297(6) 0.0015(5) 0.0018(5) -0.0011(5)
O1W 0.74(4) 0.097(6) 0.246(13) -0.058(7) 0.257(19) -0.161(13)
O2W 0.101(4) 0.212(8) 0.108(5) 0.003(5) -0.011(4) -0.013(5)
O3W 0.088(3) 0.082(3) 0.065(2) 0.005(2) 0.012(2) -0.017(2)
O5W 0.194(11) 0.177(10) 0.50(3) 0.190(13) 0.099(13) 0.070(8)
O4W 0.095(3) 0.090(3) 0.080(3) -0.007(3) -0.002(3) -0.012(3)
O6W 0.124(6) 0.097(5) 0.215(9) -0.020(5) 0.015(6) -0.032(4)
O7W 0.111(4) 0.099(4) 0.099(4) -0.017(3) 0.017(3) -0.024(3)
O8W 0.202(7) 0.105(5) 0.086(4) -0.021(3) 0.019(4) -0.067(5)

loop_
_atom_type_symbol
_atom_type_description
_atom_type_scat_dispersion_real
_atom_type_scat_dispersion_imag
_atom_type_scat_source
C C 0.0033 0.0016 'International Tables Vol C Tables 4.2.6.8 and 6.1.1.4'
H H 0.0000 0.0000 'International Tables Vol C Tables 4.2.6.8 and 6.1.1.4'
N N 0.0061 0.0033 'International Tables Vol C Tables 4.2.6.8 and 6.1.1.4'
O O 0.0106 0.0060 'International Tables Vol C Tables 4.2.6.8 and 6.1.1.4'
P P 0.1023 0.0942 'International Tables Vol C Tables 4.2.6.8 and 6.1.1.4'
Sm Sm -0.1638 3.4418 'International Tables Vol C Tables 4.2.6.8 and 6.1.1.4'

loop_
_geom_angle_atom_site_label_1
_geom_angle_atom_site_label_2
_geom_angle_atom_site_label_3
_geom_angle
C11A C1A P2A 120.4(4)
C11A C1A P1A 118.6(4)
P2A C1A P1A 120.5(3)
C2B C1B P1B 120.2(4)
C2B C1B P2B 118.1(4)
P1B C1B P2B 121.2(3)
O3C C1C C4C 112.0(4)
O5A C2A C4A 110.8(5)
N1B C2B C1B 178.0(6)
C5C C2C P1C 119.2(4)
C5C C2C P1E 118.3(4)
P1C C2C P1E 122.4(3)
O6A C3A C4A 112.7(5)
O5B C3B C4B 112.7(5)
O2C C3C C4C 111.9(5)
C3A C4A C8A 111.7(6)
C3A C4A C6A 109.7(6)
C8A C4A C6A 111.0(6)
C3A C4A C2A 108.6(5)
C8A C4A C2A 109.6(6)
C6A C4A C2A 106.1(5)
C3B C4B C6B 110.2(5)
C3B C4B C12B 107.6(6)
C6B C4B C12B 107.8(6)
C3B C4B C7B 110.8(6)
C6B C4B C7B 110.0(7)
C12B C4B C7B 110.3(6)
C1C C4C C3C 109.5(4)
C1C C4C C11C 110.3(6)
C3C C4C C11C 110.6(6)
C1C C4C C10C 106.4(5)
C3C C4C C10C 107.3(6)
C11C C4C C10C 112.6(6)
O3A C5A C7A 111.5(5)
O4B C5B C9B 110.0(5)
N1C C5C C2C 179.3(7)
O2B C6B C4B 110.8(5)
O3E C6C C8C 112.2(5)
C5A C7A C12A 110.7(6)
C5A C7A C9A 109.2(4)
C12A C7A C9A 111.4(6)
C5A C7A C10A 108.2(5)
C12A C7A C10A 109.2(5)
C9A C7A C10A 108.1(5)
O2E C7C C8C 111.1(5)
O6B C8B C9B 112.5(5)
C7C C8C C9C 111.0(7)
C7C C8C C6C 108.1(5)
C9C C8C C6C 109.9(7)
C7C C8C C12C 109.0(8)
C9C C8C C12C 111.3(8)
C6C C8C C12C 107.3(6)
O4A C9A C7A 111.6(4)
C8B C9B C5B 108.8(5)
C8B C9B C11B 107.1(6)
C5B C9B C11B 107.4(6)
C8B C9B C10B 111.1(6)
C5B C9B C10B 110.7(6)
C11B C9B C10B 111.5(6)
N1A C11A C1A 178.5(8)
O1A Sm O1B 92.99(18)
O1A Sm O1C 84.01(17)
O1B Sm O1C 175.06(14)
O1A Sm O3B 76.62(15)
O1B Sm O3B 74.67(12)
O1C Sm O3B 108.31(13)
O1A Sm O2A 73.06(13)
O1B Sm O2A 85.14(15)
O1C Sm O2A 90.23(14)
O3B Sm O2A 142.38(12)
O1A Sm O1E 135.79(13)
O1B Sm O1E 110.80(13)
O1C Sm O1E 73.99(12)
O3B Sm O1E 74.78(14)
O2A Sm O1E 142.77(14)
O1A Sm O1 146.29(14)
O1B Sm O1 90.06(14)
O1C Sm O1 90.28(15)
O3B Sm O1 136.12(15)
O2A Sm O1 73.77(14)
O1E Sm O1 72.84(13)
P1A O1A Sm 148.3(2)
P1B O1B Sm 139.6(2)
P1C O1C Sm 135.5(2)
P1E O1E Sm 136.14(19)
P2A O2A Sm 146.2(2)
C6B O2B P1B 114.7(4)
C3C O2C P1C 117.0(3)
C7C O2E P1E 116.2(3)
C5A O3A P1A 114.4(3)
P2B O3B Sm 145.6(2)
C1C O3C P1C 116.7(3)
C6C O3E P1E 118.8(4)
C9A O4A P1A 114.9(3)
C5B O4B P2B 116.0(4)
C2A O5A P2A 115.9(3)
C3B O5B P1B 115.6(3)
C3A O6A P2A 116.6(4)
C8B O6B P2B 118.2(3)
O1A P1A O3A 110.1(3)
O1A P1A O4A 111.8(3)
O3A P1A O4A 103.0(2)
O1A P1A C1A 114.8(2)
O3A P1A C1A 108.8(2)
O4A P1A C1A 107.6(2)
O1B P1B O2B 110.4(2)
O1B P1B O5B 111.0(2)
O2B P1B O5B 103.9(2)
O1B P1B C1B 114.0(2)
O2B P1B C1B 109.8(2)
O5B P1B C1B 107.3(2)
O1C P1C O2C 112.9(2)
O1C P1C O3C 109.6(2)
O2C P1C O3C 103.61(19)
O1C P1C C2C 114.1(2)
O2C P1C C2C 107.1(2)
O3C P1C C2C 108.9(2)
O1E P1E O3E 113.6(2)
O1E P1E O2E 109.4(2)
O3E P1E O2E 103.3(2)
O1E P1E C2C 115.3(2)
O3E P1E C2C 105.5(2)
O2E P1E C2C 108.8(2)
O2A P2A O5A 112.0(2)
O2A P2A O6A 110.7(3)
O5A P2A O6A 103.71(19)
O2A P2A C1A 115.6(2)
O5A P2A C1A 106.7(2)
O6A P2A C1A 107.3(2)
O3B P2B O6B 113.2(2)
O3B P2B O4B 111.3(3)
O6B P2B O4B 103.3(2)
O3B P2B C1B 114.0(2)
O6B P2B C1B 106.3(2)
O4B P2B C1B 108.1(2)

loop_
_geom_bond_atom_site_label_1
_geom_bond_atom_site_label_2
_geom_bond_distance
C1A C11A 1.407(7)
C1A P2A 1.702(5)
C1A P1A 1.726(5)
C1B C2B 1.420(7)
C1B P1B 1.703(5)
C1B P2B 1.705(5)
C1C O3C 1.457(7)
C1C C4C 1.498(8)
C2A O5A 1.467(6)
C2A C4A 1.544(8)
C2B N1B 1.138(7)
C2C C5C 1.405(7)
C2C P1C 1.712(5)
C2C P1E 1.714(5)
C3A O6A 1.453(7)
C3A C4A 1.490(9)
C3B O5B 1.461(6)
C3B C4B 1.503(9)
C3C O2C 1.461(7)
C3C C4C 1.501(8)
C4A C8A 1.515(9)
C4A C6A 1.525(9)
C4B C6B 1.507(9)
C4B C12B 1.539(8)
C4B C7B 1.536(10)
C4C C11C 1.516(10)
C4C C10C 1.549(10)
C5A O3A 1.457(7)
C5A C7A 1.505(8)
C5B O4B 1.471(7)
C5B C9B 1.520(9)
C5C N1C 1.147(7)
C6B O2B 1.458(7)
C6C O3E 1.445(7)
C6C C8C 1.529(8)
C7A C12A 1.511(10)
C7A C9A 1.515(8)
C7A C10A 1.535(8)
C7C O2E 1.476(7)
C7C C8C 1.498(11)
C8B O6B 1.437(6)
C8B C9B 1.506(9)
C8C C9C 1.528(11)
C8C C12C 1.524(11)
C9A O4A 1.459(6)
C9B C11B 1.533(9)
C9B C10B 1.534(10)
C11A N1A 1.124(8)
Sm O1A 2.308(3)
Sm O1B 2.322(3)
Sm O1C 2.348(3)
Sm O3B 2.358(4)
Sm O2A 2.361(4)
Sm O1E 2.375(3)
Sm O1 2.385(3)
O1A P1A 1.479(4)
O1B P1B 1.486(3)
O1C P1C 1.489(3)
O1E P1E 1.482(3)
O2A P2A 1.479(4)
O2B P1B 1.568(4)
O2C P1C 1.559(4)
O2E P1E 1.587(3)
O3A P1A 1.571(4)
O3B P2B 1.481(4)
O3C P1C 1.572(3)
O3E P1E 1.568(4)
O4A P1A 1.576(4)
O4B P2B 1.584(4)
O5A P2A 1.566(4)
O5B P1B 1.568(3)
O6A P2A 1.579(4)
O6B P2B 1.573(4)
